data_7027031
loop_
_publ_author_name
'Ferrand, Vincent'
'S\"uss-Fink, Georg'
'Neels, Antonia'
'Stoeckli-Evans, Helen'

_publ_section_title
;
 Triruthenium--iridium clusters containing alkyne ligands: synthesis,
 structure, and catalytic implications of
 [(\m-H)IrRu3(CO)11(\m3-\h2-PhC&#xE007;CPh)] and
 [IrRu3(CO)10(\m4-\h2-PhC&#xE007;CPh)(\m-\h2-PhC&#xE006;CHPh)]
;
_journal_issue 22
_journal_name_full 'Journal of the Chemical Society, Dalton Transactions'
_journal_page_first 3825
_journal_paper_doi 10.1039/a805852k
_journal_year 1998
_chemical_formula_sum 'C38 H21 Ir O10 Ru3'
_chemical_formula_weight 1132.96
_chemical_name_systematic
; 
 ? 
;
_space_group_IT_number 2
_symmetry_cell_setting triclinic
_symmetry_space_group_name_Hall '-P 1'
_symmetry_space_group_name_H-M 'P -1'
_atom_sites_solution_hydrogens geom
_atom_sites_solution_primary direct
_atom_sites_solution_secondary difmap
_audit_creation_method SHELXL-97
_cell_angle_alpha 83.294(11)
_cell_angle_beta 85.845(11)
_cell_angle_gamma 69.536(10)
_cell_formula_units_Z 2
_cell_length_a 9.7805(9)
_cell_length_b 10.9610(10)
_cell_length_c 18.1569(16)
_cell_measurement_reflns_used 5000
_cell_measurement_temperature 293(2)
_cell_measurement_theta_max 25.85
_cell_measurement_theta_min 2.25
_cell_volume 1810.1(3)
_computing_cell_refinement 'IPDS (Stoe & Cie, 1995)'
_computing_data_collection 'IPDS (Stoe & Cie, 1995)'
_computing_data_reduction 'IPDS (Stoe & Cie, 1995)'
_computing_molecular_graphics 'Zortep (Zsolnai and Pritzkow, 1994)'
_computing_publication_material 'SHELXL-97 (Sheldrick, 1997)'
_computing_structure_refinement 'SHELXL-97 (Sheldrick, 1997)'
_computing_structure_solution 'SHELXS-97 (Sheldrick, 1990)'
_diffrn_ambient_temperature 293(2)
_diffrn_measured_fraction_theta_full 0.927
_diffrn_measured_fraction_theta_max 0.927
_diffrn_measurement_device_type STOE-IPDS
_diffrn_measurement_method 'oscillation scans'
_diffrn_radiation_monochromator graphite
_diffrn_radiation_source 'fine-focus sealed tube'
_diffrn_radiation_type MoK\a
_diffrn_radiation_wavelength 0.71073
_diffrn_reflns_av_R_equivalents 0.0431
_diffrn_reflns_av_sigmaI/netI 0.0510
_diffrn_reflns_limit_h_max 11
_diffrn_reflns_limit_h_min -11
_diffrn_reflns_limit_k_max 13
_diffrn_reflns_limit_k_min -13
_diffrn_reflns_limit_l_max 21
_diffrn_reflns_limit_l_min -22
_diffrn_reflns_number 14184
_diffrn_reflns_theta_full 25.88
_diffrn_reflns_theta_max 25.88
_diffrn_reflns_theta_min 2.22
_exptl_absorpt_coefficient_mu 4.949
_exptl_absorpt_correction_T_max 0.642
_exptl_absorpt_correction_T_min 0.170
_exptl_absorpt_correction_type 'numerical DIFABS'
_exptl_crystal_colour black
_exptl_crystal_density_diffrn 2.079
_exptl_crystal_density_meas ?
_exptl_crystal_density_method none
_exptl_crystal_description block
_exptl_crystal_F_000 1076
_exptl_crystal_size_max 0.30
_exptl_crystal_size_mid 0.23
_exptl_crystal_size_min 0.15
_refine_diff_density_max 1.187
_refine_diff_density_min -0.943
_refine_diff_density_rms 0.142
_refine_ls_extinction_coef 0.00015(17)
_refine_ls_extinction_expression Fc^*^=kFc[1+0.001xFc^2^\l^3^/sin(2\q)]^-1/4^
_refine_ls_extinction_method SHELXL
_refine_ls_goodness_of_fit_ref 1.024
_refine_ls_hydrogen_treatment mixed
_refine_ls_matrix_type full
_refine_ls_number_parameters 474
_refine_ls_number_reflns 6501
_refine_ls_number_restraints 0
_refine_ls_restrained_S_all 1.024
_refine_ls_R_factor_all 0.0469
_refine_ls_R_factor_gt 0.0349
_refine_ls_shift/su_max 0.001
_refine_ls_shift/su_mean 0.000
_refine_ls_structure_factor_coef Fsqd
_refine_ls_weighting_details 'w=1/[\s^2^(Fo^2^)+(0.0540P)^2^+0.0000P] where P=(Fo^2^+2Fc^2^)/3'
_refine_ls_weighting_scheme calc
_refine_ls_wR_factor_gt 0.0890
_refine_ls_wR_factor_ref 0.0922
_reflns_number_gt 5168
_reflns_number_total 6501
_reflns_threshold_expression >2sigma(I)
_cod_data_source_file 805852ksup1.cif
_cod_data_source_block vfir11-3
_cod_depositor_comments
;
The following automatic conversions were performed:

'_symmetry_cell_setting' value 'Triclinic' changed to 'triclinic'
according to /home/saulius/struct/CIF-dictionaries/cif_core.dic
dictionary named 'cif_core.dic' version 2.4.2 from 2011-04-26.

Automatic conversion script
Id: cif_fix_values 1891 2012-01-12 08:04:46Z andrius 

The following automatic conversions were performed:

'_exptl_crystal_density_meas' value 'not mesuared' was changed to '?'
- the value is perceived as not measured.

Automatic conversion script
Id: cif_fix_values 3008 2015-01-20 13:52:24Z robertas 

The following automatic conversions were performed:

'_refine_ls_weighting_scheme' value 'calc
w=1/[\s^2^(Fo^2^)+(0.0540P)^2^+0.0000P] where P=(Fo^2^+2Fc^2^)/3' was
changed to 'calc'. New tag '_refine_ls_weighting_details' was
created. The value of the new tag was set to
'w=1/[\s^2^(Fo^2^)+(0.0540P)^2^+0.0000P] where P=(Fo^2^+2Fc^2^)/3'.

Automatic conversion script
Id: cif_fix_values 3143 2015-03-26 13:38:13Z robertas 
;
_cod_database_code 7027031

loop_
_symmetry_equiv_pos_as_xyz
'x, y, z'
'-x, -y, -z'

loop_
_atom_site_label
_atom_site_type_symbol
_atom_site_fract_x
_atom_site_fract_y
_atom_site_fract_z
_atom_site_U_iso_or_equiv
_atom_site_adp_type
_atom_site_occupancy
_atom_site_calc_flag
_atom_site_refinement_flags
Ir1 Ir 0.76546(3) 0.63263(3) 0.340544(14) 0.03303(10) Uani 1 d .
Ru1 Ru 0.50365(6) 0.59090(6) 0.31526(3) 0.03683(15) Uani 1 d .
Ru2 Ru 0.51697(6) 0.83662(5) 0.30129(3) 0.03756(15) Uani 1 d .
Ru3 Ru 0.75196(6) 0.49576(5) 0.23183(3) 0.03245(14) Uani 1 d .
C1 C 0.8902(9) 0.7268(8) 0.3603(4) 0.0490(19) Uani 1 d .
C2 C 0.7593(9) 0.5701(9) 0.4423(5) 0.050(2) Uani 1 d .
C3 C 0.4194(11) 0.6462(10) 0.4091(5) 0.063(2) Uani 1 d .
C4 C 0.3160(9) 0.6181(9) 0.2781(5) 0.051(2) Uani 1 d .
C5 C 0.5309(9) 0.4116(9) 0.3492(5) 0.053(2) Uani 1 d .
C6 C 0.5283(10) 0.8654(9) 0.4014(5) 0.060(2) Uani 1 d .
C7 C 0.5321(10) 1.0034(9) 0.2664(6) 0.062(2) Uani 1 d .
C8 C 0.3095(9) 0.9087(8) 0.2940(5) 0.0490(19) Uani 1 d .
C9 C 0.7681(9) 0.3179(8) 0.2501(5) 0.051(2) Uani 1 d .
C10 C 0.7847(9) 0.4592(8) 0.1320(4) 0.0476(19) Uani 1 d .
C11 C 0.9332(7) 0.4676(6) 0.3032(4) 0.0328(15) Uani 1 d .
C12 C 0.9874(7) 0.4851(7) 0.2296(4) 0.0341(15) Uani 1 d .
H12 H 0.962(8) 0.584(8) 0.213(4) 0.05(2) Uiso 1 d .
C13 C 1.0065(8) 0.3508(7) 0.3558(4) 0.0393(17) Uani 1 d .
C14 C 1.1586(8) 0.3110(8) 0.3595(4) 0.0441(18) Uani 1 d .
H14 H 1.2103 0.3562 0.3298 0.066 Uiso 1 calc R
C15 C 1.2322(10) 0.2028(9) 0.4082(5) 0.058(2) Uani 1 d .
H15 H 1.3331 0.1760 0.4112 0.086 Uiso 1 calc R
C16 C 1.1552(11) 0.1366(9) 0.4514(5) 0.064(3) Uani 1 d .
H16 H 1.2046 0.0643 0.4835 0.096 Uiso 1 calc R
C17 C 1.0066(11) 0.1751(9) 0.4482(5) 0.063(2) Uani 1 d .
H17 H 0.9556 0.1290 0.4776 0.094 Uiso 1 calc R
C18 C 0.9311(9) 0.2849(8) 0.4000(5) 0.050(2) Uani 1 d .
H18 H 0.8299 0.3124 0.3984 0.075 Uiso 1 calc R
C19 C 1.0997(7) 0.3847(7) 0.1869(4) 0.0360(16) Uani 1 d .
C20 C 1.1208(8) 0.2536(7) 0.1937(4) 0.0423(17) Uani 1 d .
H20 H 1.0644 0.2210 0.2285 0.064 Uiso 1 calc R
C21 C 1.2234(9) 0.1688(8) 0.1501(5) 0.053(2) Uani 1 d .
H21 H 1.2353 0.0803 0.1553 0.079 Uiso 1 calc R
C22 C 1.3090(10) 0.2165(8) 0.0986(5) 0.059(2) Uani 1 d .
H22 H 1.3781 0.1602 0.0687 0.089 Uiso 1 calc R
C23 C 1.2913(10) 0.3447(9) 0.0921(5) 0.064(3) Uani 1 d .
H23 H 1.3515 0.3757 0.0590 0.097 Uiso 1 calc R
C24 C 1.1848(9) 0.4316(7) 0.1340(4) 0.0473(19) Uani 1 d .
H24 H 1.1704 0.5205 0.1268 0.071 Uiso 1 calc R
C25 C 0.6990(7) 0.7169(7) 0.2287(4) 0.0346(15) Uani 1 d .
C26 C 0.5707(7) 0.6901(7) 0.2146(4) 0.0359(15) Uani 1 d .
C27 C 0.7837(8) 0.7827(7) 0.1757(4) 0.0406(17) Uani 1 d .
C28 C 0.8447(9) 0.8680(8) 0.1980(5) 0.054(2) Uani 1 d .
H28 H 0.8253 0.8907 0.2464 0.081 Uiso 1 calc R
C29 C 0.9325(11) 0.9213(11) 0.1526(7) 0.073(3) Uani 1 d .
H29 H 0.9682 0.9810 0.1694 0.109 Uiso 1 calc R
C30 C 0.9666(11) 0.8837(13) 0.0811(7) 0.087(4) Uani 1 d .
H30 H 1.0305 0.9142 0.0504 0.131 Uiso 1 calc R
C31 C 0.9054(12) 0.8012(11) 0.0557(6) 0.075(3) Uani 1 d .
H31 H 0.9253 0.7785 0.0073 0.112 Uiso 1 calc R
C32 C 0.8135(8) 0.7517(8) 0.1029(5) 0.050(2) Uani 1 d .
H32 H 0.7716 0.6971 0.0852 0.075 Uiso 1 calc R
C33 C 0.4902(7) 0.7290(7) 0.1433(4) 0.0367(16) Uani 1 d .
C34 C 0.4472(8) 0.6368(7) 0.1119(4) 0.0414(17) Uani 1 d .
H34 H 0.4681 0.5529 0.1359 0.062 Uiso 1 calc R
C35 C 0.3748(9) 0.6692(9) 0.0464(5) 0.054(2) Uani 1 d .
H35 H 0.3453 0.6080 0.0269 0.080 Uiso 1 calc R
C36 C 0.3457(9) 0.7931(9) 0.0093(4) 0.052(2) Uani 1 d .
H36 H 0.2987 0.8149 -0.0356 0.078 Uiso 1 calc R
C37 C 0.3869(8) 0.8821(7) 0.0395(4) 0.0469(19) Uani 1 d .
H37 H 0.3677 0.9652 0.0147 0.070 Uiso 1 calc R
C38 C 0.4569(8) 0.8520(7) 0.1063(4) 0.0420(17) Uani 1 d .
H38 H 0.4816 0.9156 0.1263 0.063 Uiso 1 calc R
O1 O 0.9680(9) 0.7734(9) 0.3745(4) 0.088(2) Uani 1 d .
O2 O 0.7535(9) 0.5355(7) 0.5031(3) 0.076(2) Uani 1 d .
O3 O 0.3695(10) 0.6762(10) 0.4655(4) 0.099(3) Uani 1 d .
O4 O 0.2046(7) 0.6382(8) 0.2571(4) 0.079(2) Uani 1 d .
O5 O 0.5356(8) 0.3083(7) 0.3725(5) 0.078(2) Uani 1 d .
O6 O 0.5252(9) 0.8876(7) 0.4608(4) 0.088(3) Uani 1 d .
O7 O 0.5354(9) 1.1035(7) 0.2481(6) 0.099(3) Uani 1 d .
O8 O 0.1867(7) 0.9482(7) 0.2920(4) 0.077(2) Uani 1 d .
O9 O 0.7789(8) 0.2134(6) 0.2561(5) 0.075(2) Uani 1 d .
O10 O 0.8132(8) 0.4309(7) 0.0720(3) 0.075(2) Uani 1 d .

loop_
_atom_site_aniso_label
_atom_site_aniso_U_11
_atom_site_aniso_U_22
_atom_site_aniso_U_33
_atom_site_aniso_U_23
_atom_site_aniso_U_13
_atom_site_aniso_U_12
Ir1 0.03089(14) 0.03857(15) 0.03118(15) -0.00709(10) 0.00073(10) -0.01311(11)
Ru1 0.0318(3) 0.0457(3) 0.0363(3) -0.0058(2) 0.0048(2) -0.0180(2)
Ru2 0.0321(3) 0.0392(3) 0.0412(3) -0.0118(2) 0.0007(2) -0.0099(2)
Ru3 0.0288(3) 0.0365(3) 0.0332(3) -0.0073(2) 0.0008(2) -0.0119(2)
C1 0.050(4) 0.060(5) 0.040(4) -0.007(4) 0.002(3) -0.022(4)
C2 0.046(4) 0.064(5) 0.046(5) -0.013(4) 0.000(3) -0.023(4)
C3 0.064(5) 0.083(6) 0.059(6) -0.011(5) 0.012(5) -0.046(5)
C4 0.041(4) 0.061(5) 0.056(5) -0.008(4) 0.007(4) -0.024(4)
C5 0.040(4) 0.061(5) 0.059(5) -0.006(4) 0.001(4) -0.019(4)
C6 0.055(5) 0.053(5) 0.057(5) -0.016(4) -0.010(4) 0.005(4)
C7 0.045(5) 0.050(5) 0.093(7) -0.018(5) 0.003(5) -0.016(4)
C8 0.049(5) 0.049(4) 0.050(4) -0.001(4) 0.005(4) -0.020(4)
C9 0.046(4) 0.049(5) 0.064(5) -0.021(4) 0.009(4) -0.019(4)
C10 0.043(4) 0.051(4) 0.048(5) -0.007(4) -0.006(3) -0.015(4)
C11 0.025(3) 0.037(3) 0.035(3) -0.009(3) -0.003(3) -0.006(3)
C12 0.027(3) 0.036(3) 0.036(3) -0.002(3) -0.001(3) -0.008(3)
C13 0.040(4) 0.043(4) 0.035(4) -0.003(3) -0.001(3) -0.013(3)
C14 0.034(4) 0.052(4) 0.044(4) -0.002(3) -0.007(3) -0.011(3)
C15 0.049(5) 0.059(5) 0.055(5) 0.002(4) -0.011(4) -0.006(4)
C16 0.070(6) 0.052(5) 0.052(5) 0.008(4) -0.012(5) 0.000(5)
C17 0.067(6) 0.060(5) 0.053(5) 0.014(4) 0.003(4) -0.019(5)
C18 0.040(4) 0.059(5) 0.050(5) -0.001(4) -0.002(4) -0.018(4)
C19 0.030(3) 0.037(3) 0.035(3) -0.003(3) 0.005(3) -0.005(3)
C20 0.034(4) 0.044(4) 0.044(4) 0.000(3) 0.006(3) -0.010(3)
C21 0.057(5) 0.044(4) 0.050(5) -0.006(4) 0.011(4) -0.011(4)
C22 0.056(5) 0.049(5) 0.060(5) -0.010(4) 0.021(4) -0.005(4)
C23 0.061(5) 0.062(5) 0.064(6) -0.001(4) 0.027(5) -0.021(5)
C24 0.050(4) 0.037(4) 0.048(4) -0.005(3) 0.012(4) -0.010(3)
C25 0.032(3) 0.041(3) 0.030(3) -0.003(3) 0.003(3) -0.012(3)
C26 0.030(3) 0.036(3) 0.039(4) -0.007(3) 0.004(3) -0.008(3)
C27 0.033(4) 0.042(4) 0.045(4) 0.007(3) 0.001(3) -0.014(3)
C28 0.047(4) 0.054(5) 0.063(5) 0.006(4) -0.002(4) -0.024(4)
C29 0.053(5) 0.080(7) 0.089(8) 0.024(6) -0.006(5) -0.037(5)
C30 0.046(5) 0.109(9) 0.093(9) 0.046(7) 0.007(5) -0.029(6)
C31 0.066(6) 0.082(7) 0.056(6) 0.019(5) 0.016(5) -0.011(6)
C32 0.036(4) 0.055(4) 0.050(4) 0.002(4) 0.007(3) -0.009(4)
C33 0.026(3) 0.040(4) 0.039(4) -0.006(3) 0.002(3) -0.006(3)
C34 0.044(4) 0.045(4) 0.040(4) -0.006(3) 0.001(3) -0.021(3)
C35 0.052(5) 0.064(5) 0.051(5) -0.010(4) -0.008(4) -0.023(4)
C36 0.042(4) 0.067(5) 0.038(4) -0.002(4) -0.008(3) -0.007(4)
C37 0.044(4) 0.043(4) 0.045(4) 0.002(3) 0.000(3) -0.006(3)
C38 0.031(3) 0.041(4) 0.052(4) -0.007(3) 0.003(3) -0.009(3)
O1 0.101(6) 0.129(7) 0.074(5) -0.018(5) -0.007(4) -0.088(6)
O2 0.109(6) 0.090(5) 0.033(3) 0.000(3) 0.003(3) -0.043(4)
O3 0.117(7) 0.146(8) 0.058(4) -0.046(5) 0.048(4) -0.073(6)
O4 0.044(4) 0.108(6) 0.095(5) -0.011(4) -0.009(3) -0.039(4)
O5 0.078(5) 0.057(4) 0.100(6) 0.008(4) 0.018(4) -0.034(4)
O6 0.101(6) 0.082(5) 0.064(4) -0.032(4) -0.024(4) 0.004(4)
O7 0.088(6) 0.047(4) 0.168(9) -0.004(5) -0.012(6) -0.032(4)
O8 0.037(3) 0.082(5) 0.100(5) 0.001(4) 0.000(3) -0.010(3)
O9 0.080(5) 0.042(3) 0.111(6) -0.020(3) 0.021(4) -0.033(3)
O10 0.079(4) 0.102(5) 0.045(3) -0.034(4) -0.001(3) -0.022(4)

loop_
_atom_type_symbol
_atom_type_description
_atom_type_scat_dispersion_real
_atom_type_scat_dispersion_imag
_atom_type_scat_source
Ir Ir -1.4442 7.9887 'International Tables Vol C Tables 4.2.6.8 and 6.1.1.4'
Ru Ru -1.2594 0.8363 'International Tables Vol C Tables 4.2.6.8 and 6.1.1.4'
C C 0.0033 0.0016 'International Tables Vol C Tables 4.2.6.8 and 6.1.1.4'
H H 0.0000 0.0000 'International Tables Vol C Tables 4.2.6.8 and 6.1.1.4'
O O 0.0106 0.0060 'International Tables Vol C Tables 4.2.6.8 and 6.1.1.4'

loop_
_geom_angle_atom_site_label_1
_geom_angle_atom_site_label_2
_geom_angle_atom_site_label_3
_geom_angle
_geom_angle_publ_flag
C2 Ir1 C1 91.2(4) ?
C2 Ir1 C11 98.3(3) ?
C1 Ir1 C11 96.5(3) ?
C2 Ir1 C25 161.9(3) ?
C1 Ir1 C25 101.2(3) ?
C11 Ir1 C25 93.4(2) ?
C2 Ir1 Ru3 122.8(3) ?
C1 Ir1 Ru3 134.6(2) ?
C11 Ir1 Ru3 53.12(17) ?
C25 Ir1 Ru3 55.57(18) ?
C2 Ir1 Ru2 112.0(2) ?
C1 Ir1 Ru2 100.4(2) ?
C11 Ir1 Ru2 144.62(17) ?
C25 Ir1 Ru2 53.02(16) ?
Ru3 Ir1 Ru2 93.88(2) ?
C2 Ir1 Ru1 91.7(3) ?
C1 Ir1 Ru1 158.1(2) ?
C11 Ir1 Ru1 104.51(18) ?
C25 Ir1 Ru1 71.96(19) ?
Ru3 Ir1 Ru1 59.137(19) ?
Ru2 Ir1 Ru1 58.529(19) ?
C3 Ru1 C4 91.7(4) ?
C3 Ru1 C5 91.4(4) ?
C4 Ru1 C5 91.9(4) ?
C3 Ru1 C26 133.7(4) ?
C4 Ru1 C26 92.9(3) ?
C5 Ru1 C26 134.4(3) ?
C3 Ru1 Ru3 146.8(3) ?
C4 Ru1 Ru3 121.5(2) ?
C5 Ru1 Ru3 86.2(3) ?
C26 Ru1 Ru3 53.36(16) ?
C3 Ru1 Ru2 80.1(3) ?
C4 Ru1 Ru2 103.0(3) ?
C5 Ru1 Ru2 163.0(3) ?
C26 Ru1 Ru2 54.05(17) ?
Ru3 Ru1 Ru2 92.90(3) ?
C3 Ru1 Ir1 92.4(3) ?
C4 Ru1 Ir1 160.5(3) ?
C5 Ru1 Ir1 107.1(2) ?
C26 Ru1 Ir1 70.63(18) ?
Ru3 Ru1 Ir1 57.132(18) ?
Ru2 Ru1 Ir1 59.01(2) ?
C6 Ru2 C8 98.1(4) ?
C6 Ru2 C7 91.4(4) ?
C8 Ru2 C7 90.4(4) ?
C6 Ru2 C25 127.0(3) ?
C8 Ru2 C25 133.8(3) ?
C7 Ru2 C25 96.8(3) ?
C6 Ru2 C26 147.5(3) ?
C8 Ru2 C26 99.7(3) ?
C7 Ru2 C26 115.3(4) ?
C25 Ru2 C26 36.8(3) ?
C6 Ru2 Ru1 102.3(3) ?
C8 Ru2 Ru1 89.9(3) ?
C7 Ru2 Ru1 166.1(3) ?
C25 Ru2 Ru1 73.20(19) ?
C26 Ru2 Ru1 51.06(19) ?
C6 Ru2 Ir1 79.8(2) ?
C8 Ru2 Ir1 150.7(3) ?
C7 Ru2 Ir1 118.8(3) ?
C25 Ru2 Ir1 50.60(17) ?
C26 Ru2 Ir1 71.35(17) ?
Ru1 Ru2 Ir1 62.458(19) ?
C10 Ru3 C9 83.9(4) ?
C10 Ru3 C11 121.3(3) ?
C9 Ru3 C11 92.3(3) ?
C10 Ru3 C26 97.9(3) ?
C9 Ru3 C26 136.8(3) ?
C11 Ru3 C26 121.5(2) ?
C10 Ru3 C12 86.7(3) ?
C9 Ru3 C12 102.7(3) ?
C11 Ru3 C12 37.2(2) ?
C26 Ru3 C12 120.5(3) ?
C10 Ru3 C25 105.2(3) ?
C9 Ru3 C25 168.7(3) ?
C11 Ru3 C25 88.5(2) ?
C26 Ru3 C25 36.7(3) ?
C12 Ru3 C25 84.7(2) ?
C10 Ru3 Ir1 151.1(3) ?
C9 Ru3 Ir1 121.5(3) ?
C11 Ru3 Ir1 50.74(15) ?
C26 Ru3 Ir1 73.52(17) ?
C12 Ru3 Ir1 75.08(17) ?
C25 Ru3 Ir1 51.63(16) ?
C10 Ru3 Ru1 132.1(2) ?
C9 Ru3 Ru1 96.1(3) ?
C11 Ru3 Ru1 106.54(17) ?
C26 Ru3 Ru1 51.49(19) ?
C12 Ru3 Ru1 138.68(17) ?
C25 Ru3 Ru1 72.89(17) ?
Ir1 Ru3 Ru1 63.731(19) ?
O1 C1 Ir1 175.1(8) ?
O2 C2 Ir1 178.5(8) ?
O3 C3 Ru1 178.4(10) ?
O4 C4 Ru1 177.7(8) ?
O5 C5 Ru1 174.1(8) ?
O6 C6 Ru2 175.3(8) ?
O7 C7 Ru2 176.7(9) ?
O8 C8 Ru2 177.4(8) ?
O9 C9 Ru3 175.6(9) ?
O10 C10 Ru3 175.7(7) ?
C12 C11 C13 122.6(5) yes
C12 C11 Ir1 115.4(5) ?
C13 C11 Ir1 121.1(5) ?
C12 C11 Ru3 74.4(4) ?
C13 C11 Ru3 127.6(5) ?
Ir1 C11 Ru3 76.14(19) ?
C11 C12 C19 127.5(6) yes
C11 C12 Ru3 68.5(4) ?
C19 C12 Ru3 119.0(5) ?
C11 C12 H12 110(4) ?
C19 C12 H12 121(4) ?
Ru3 C12 H12 94(4) ?
C18 C13 C14 119.9(7) ?
C18 C13 C11 122.7(7) ?
C14 C13 C11 117.4(7) ?
C15 C14 C13 119.6(8) ?
C15 C14 H14 120.2 ?
C13 C14 H14 120.2 ?
C16 C15 C14 119.7(8) ?
C16 C15 H15 120.1 ?
C14 C15 H15 120.1 ?
C17 C16 C15 121.0(8) ?
C17 C16 H16 119.5 ?
C15 C16 H16 119.5 ?
C16 C17 C18 119.7(10) ?
C16 C17 H17 120.1 ?
C18 C17 H17 120.1 ?
C13 C18 C17 120.0(8) ?
C13 C18 H18 120.0 ?
C17 C18 H18 120.0 ?
C20 C19 C24 118.2(6) ?
C20 C19 C12 125.5(7) ?
C24 C19 C12 116.2(6) ?
C19 C20 C21 121.6(8) ?
C19 C20 H20 119.2 ?
C21 C20 H20 119.2 ?
C20 C21 C22 119.6(8) ?
C20 C21 H21 120.2 ?
C22 C21 H21 120.2 ?
C23 C22 C21 119.6(7) ?
C23 C22 H22 120.2 ?
C21 C22 H22 120.2 ?
C22 C23 C24 121.3(9) ?
C22 C23 H23 119.4 ?
C24 C23 H23 119.4 ?
C23 C24 C19 119.7(8) ?
C23 C24 H24 120.1 ?
C19 C24 H24 120.1 ?
C26 C25 C27 127.9(6) yes
C26 C25 Ir1 108.0(5) ?
C27 C25 Ir1 124.0(5) ?
C26 C25 Ru2 72.9(4) ?
C27 C25 Ru2 120.1(5) ?
Ir1 C25 Ru2 76.4(2) ?
C26 C25 Ru3 70.1(4) ?
C27 C25 Ru3 119.5(4) ?
Ir1 C25 Ru3 72.8(2) ?
Ru2 C25 Ru3 120.3(3) ?
C25 C26 C33 125.5(7) yes
C25 C26 Ru1 109.3(5) ?
C33 C26 Ru1 125.1(5) ?
C25 C26 Ru3 73.1(4) ?
C33 C26 Ru3 120.3(4) ?
Ru1 C26 Ru3 75.2(2) ?
C25 C26 Ru2 70.3(4) ?
C33 C26 Ru2 119.0(4) ?
Ru1 C26 Ru2 74.9(2) ?
Ru3 C26 Ru2 120.6(3) ?
C28 C27 C32 116.7(8) ?
C28 C27 C25 122.3(7) ?
C32 C27 C25 120.8(7) ?
C29 C28 C27 123.7(9) ?
C29 C28 H28 118.2 ?
C27 C28 H28 118.2 ?
C28 C29 C30 118.5(11) ?
C28 C29 H29 120.8 ?
C30 C29 H29 120.8 ?
C31 C30 C29 119.9(11) ?
C31 C30 H30 120.0 ?
C29 C30 H30 120.0 ?
C30 C31 C32 119.8(10) ?
C30 C31 H31 120.1 ?
C32 C31 H31 120.1 ?
C27 C32 C31 121.2(9) ?
C27 C32 H32 119.4 ?
C31 C32 H32 119.4 ?
C38 C33 C34 117.7(7) ?
C38 C33 C26 122.6(7) ?
C34 C33 C26 119.7(7) ?
C35 C34 C33 121.0(7) ?
C35 C34 H34 119.5 ?
C33 C34 H34 119.5 ?
C34 C35 C36 120.1(8) ?
C34 C35 H35 119.9 ?
C36 C35 H35 119.9 ?
C37 C36 C35 119.0(7) ?
C37 C36 H36 120.5 ?
C35 C36 H36 120.5 ?
C36 C37 C38 121.6(7) ?
C36 C37 H37 119.2 ?
C38 C37 H37 119.2 ?
C33 C38 C37 120.5(7) ?
C33 C38 H38 119.7 ?
C37 C38 H38 119.7 ?

loop_
_geom_bond_atom_site_label_1
_geom_bond_atom_site_label_2
_geom_bond_distance
_geom_bond_publ_flag
Ir1 C2 1.899(9) ?
Ir1 C1 1.927(9) ?
Ir1 C11 2.115(6) yes
Ir1 C25 2.176(7) yes
Ir1 Ru3 2.6518(6) yes
Ir1 Ru2 2.7373(7) yes
Ir1 Ru1 2.8311(7) yes
Ru1 C3 1.908(10) ?
Ru1 C4 1.913(8) ?
Ru1 C5 1.921(10) ?
Ru1 C26 2.194(7) yes
Ru1 Ru3 2.7101(8) yes
Ru1 Ru2 2.7233(9) yes
Ru2 C6 1.897(9) ?
Ru2 C8 1.911(8) ?
Ru2 C7 1.916(10) ?
Ru2 C25 2.250(6) yes
Ru2 C26 2.283(6) yes
Ru3 C10 1.882(8) ?
Ru3 C9 1.891(9) ?
Ru3 C11 2.185(6) yes
Ru3 C26 2.250(6) yes
Ru3 C12 2.262(7) yes
Ru3 C25 2.290(7) yes
C1 O1 1.112(11) ?
C2 O2 1.128(10) ?
C3 O3 1.135(11) ?
C4 O4 1.120(10) ?
C5 O5 1.147(11) ?
C6 O6 1.129(10) ?
C7 O7 1.119(12) ?
C8 O8 1.127(10) ?
C9 O9 1.106(10) ?
C10 O10 1.157(9) ?
C11 C12 1.419(10) yes
C11 C13 1.495(10) ?
C12 C19 1.499(8) ?
C12 H12 1.03(8) yes
C13 C18 1.365(12) ?
C13 C14 1.400(10) ?
C14 C15 1.399(11) ?
C14 H14 0.9300 ?
C15 C16 1.369(14) ?
C15 H15 0.9300 ?
C16 C17 1.368(14) ?
C16 H16 0.9300 ?
C17 C18 1.408(12) ?
C17 H17 0.9300 ?
C18 H18 0.9300 ?
C19 C20 1.371(11) ?
C19 C24 1.395(11) ?
C20 C21 1.379(10) ?
C20 H20 0.9300 ?
C21 C22 1.389(13) ?
C21 H21 0.9300 ?
C22 C23 1.347(13) ?
C22 H22 0.9300 ?
C23 C24 1.390(11) ?
C23 H23 0.9300 ?
C24 H24 0.9300 ?
C25 C26 1.431(10) yes
C25 C27 1.506(11) ?
C26 C33 1.503(9) ?
C27 C28 1.381(12) ?
C27 C32 1.388(11) ?
C28 C29 1.376(14) ?
C28 H28 0.9300 ?
C29 C30 1.390(17) ?
C29 H29 0.9300 ?
C30 C31 1.380(18) ?
C30 H30 0.9300 ?
C31 C32 1.400(14) ?
C31 H31 0.9300 ?
C32 H32 0.9300 ?
C33 C38 1.375(11) ?
C33 C34 1.411(10) ?
C34 C35 1.375(11) ?
C34 H34 0.9300 ?
C35 C36 1.386(13) ?
C35 H35 0.9300 ?
C36 C37 1.359(12) ?
C36 H36 0.9300 ?
C37 C38 1.385(11) ?
C37 H37 0.9300 ?
C38 H38 0.9300 ?

loop_
_geom_torsion_atom_site_label_1
_geom_torsion_atom_site_label_2
_geom_torsion_atom_site_label_3
_geom_torsion_atom_site_label_4
_geom_torsion
_geom_torsion_publ_flag
C2 Ir1 Ru1 C3 38.0(4) ?
C1 Ir1 Ru1 C3 -59.4(7) ?
C11 Ir1 Ru1 C3 137.1(4) ?
C25 Ir1 Ru1 C3 -134.1(4) ?
Ru3 Ir1 Ru1 C3 165.8(3) ?
Ru2 Ir1 Ru1 C3 -76.9(3) ?
C2 Ir1 Ru1 C4 139.9(8) ?
C1 Ir1 Ru1 C4 42.5(10) ?
C11 Ir1 Ru1 C4 -121.1(8) ?
C25 Ir1 Ru1 C4 -32.2(7) ?
Ru3 Ir1 Ru1 C4 -92.4(7) ?
Ru2 Ir1 Ru1 C4 24.9(7) ?
C2 Ir1 Ru1 C5 -54.2(4) ?
C1 Ir1 Ru1 C5 -151.6(7) ?
C11 Ir1 Ru1 C5 44.9(3) ?
C25 Ir1 Ru1 C5 133.7(3) ?
Ru3 Ir1 Ru1 C5 73.6(3) ?
Ru2 Ir1 Ru1 C5 -169.1(3) ?
C2 Ir1 Ru1 C26 174.0(3) ?
C1 Ir1 Ru1 C26 76.6(7) ?
C11 Ir1 Ru1 C26 -87.0(3) ?
C25 Ir1 Ru1 C26 1.9(2) yes
Ru3 Ir1 Ru1 C26 -58.26(17) ?
Ru2 Ir1 Ru1 C26 59.01(17) ?
C2 Ir1 Ru1 Ru3 -127.8(2) ?
C1 Ir1 Ru1 Ru3 134.8(6) ?
C11 Ir1 Ru1 Ru3 -28.7(2) ?
C25 Ir1 Ru1 Ru3 60.12(17) ?
Ru2 Ir1 Ru1 Ru3 117.27(3) ?
C2 Ir1 Ru1 Ru2 114.9(2) ?
C1 Ir1 Ru1 Ru2 17.5(6) ?
C11 Ir1 Ru1 Ru2 -146.0(2) ?
C25 Ir1 Ru1 Ru2 -57.15(17) ?
Ru3 Ir1 Ru1 Ru2 -117.27(3) ?
C3 Ru1 Ru2 C6 27.4(4) ?
C4 Ru1 Ru2 C6 116.8(4) ?
C5 Ru1 Ru2 C6 -33.5(9) ?
C26 Ru1 Ru2 C6 -159.1(3) ?
Ru3 Ru1 Ru2 C6 -119.9(3) ?
Ir1 Ru1 Ru2 C6 -71.5(3) ?
C3 Ru1 Ru2 C8 -70.9(4) ?
C4 Ru1 Ru2 C8 18.5(4) ?
C5 Ru1 Ru2 C8 -131.8(9) ?
C26 Ru1 Ru2 C8 102.6(3) ?
Ru3 Ru1 Ru2 C8 141.8(2) ?
Ir1 Ru1 Ru2 C8 -169.8(2) ?
C3 Ru1 Ru2 C7 -162.2(11) ?
C4 Ru1 Ru2 C7 -72.7(11) ?
C5 Ru1 Ru2 C7 136.9(14) ?
C26 Ru1 Ru2 C7 11.4(11) ?
Ru3 Ru1 Ru2 C7 50.6(11) ?
Ir1 Ru1 Ru2 C7 98.9(11) ?
C3 Ru1 Ru2 C25 152.7(4) ?
C4 Ru1 Ru2 C25 -117.9(3) ?
C5 Ru1 Ru2 C25 91.8(9) ?
C26 Ru1 Ru2 C25 -33.8(3) ?
Ru3 Ru1 Ru2 C25 5.44(17) ?
Ir1 Ru1 Ru2 C25 53.82(17) ?
C3 Ru1 Ru2 C26 -173.5(4) ?
C4 Ru1 Ru2 C26 -84.1(3) ?
C5 Ru1 Ru2 C26 125.5(9) ?
Ru3 Ru1 Ru2 C26 39.2(2) ?
Ir1 Ru1 Ru2 C26 87.6(2) ?
C3 Ru1 Ru2 Ir1 98.9(3) ?
C4 Ru1 Ru2 Ir1 -171.7(3) ?
C5 Ru1 Ru2 Ir1 38.0(9) ?
C26 Ru1 Ru2 Ir1 -87.6(2) ?
Ru3 Ru1 Ru2 Ir1 -48.374(19) ?
C2 Ir1 Ru2 C6 31.8(4) ?
C1 Ir1 Ru2 C6 -63.7(4) ?
C11 Ir1 Ru2 C6 179.0(5) ?
C25 Ir1 Ru2 C6 -159.9(4) ?
Ru3 Ir1 Ru2 C6 159.6(3) ?
Ru1 Ir1 Ru2 C6 109.7(3) ?
C2 Ir1 Ru2 C8 -56.7(6) ?
C1 Ir1 Ru2 C8 -152.2(6) ?
C11 Ir1 Ru2 C8 90.4(6) ?
C25 Ir1 Ru2 C8 111.6(6) ?
Ru3 Ir1 Ru2 C8 71.1(5) ?
Ru1 Ir1 Ru2 C8 21.2(5) ?
C2 Ir1 Ru2 C7 117.8(4) ?
C1 Ir1 Ru2 C7 22.3(4) ?
C11 Ir1 Ru2 C7 -95.0(5) ?
C25 Ir1 Ru2 C7 -73.9(4) ?
Ru3 Ir1 Ru2 C7 -114.4(3) ?
Ru1 Ir1 Ru2 C7 -164.3(3) ?
C2 Ir1 Ru2 C25 -168.3(4) ?
C1 Ir1 Ru2 C25 96.2(3) ?
C11 Ir1 Ru2 C25 -21.1(4) ?
Ru3 Ir1 Ru2 C25 -40.5(2) ?
Ru1 Ir1 Ru2 C25 -90.4(2) ?
C2 Ir1 Ru2 C26 -133.0(3) ?
C1 Ir1 Ru2 C26 131.5(3) ?
C11 Ir1 Ru2 C26 14.1(4) ?
C25 Ir1 Ru2 C26 35.3(3) ?
Ru3 Ir1 Ru2 C26 -5.2(2) ?
Ru1 Ir1 Ru2 C26 -55.1(2) ?
C2 Ir1 Ru2 Ru1 -77.9(3) ?
C1 Ir1 Ru2 Ru1 -173.4(2) ?
C11 Ir1 Ru2 Ru1 69.2(3) ?
C25 Ir1 Ru2 Ru1 90.4(2) ?
Ru3 Ir1 Ru2 Ru1 49.88(2) ?
C2 Ir1 Ru3 C10 -159.3(5) ?
C1 Ir1 Ru3 C10 -27.4(6) ?
C11 Ir1 Ru3 C10 -84.8(5) ?
C25 Ir1 Ru3 C10 42.4(5) ?
Ru2 Ir1 Ru3 C10 81.3(5) ?
Ru1 Ir1 Ru3 C10 130.8(5) ?
C2 Ir1 Ru3 C9 -10.7(4) ?
C1 Ir1 Ru3 C9 121.2(4) ?
C11 Ir1 Ru3 C9 63.8(4) ?
C25 Ir1 Ru3 C9 -169.0(4) ?
Ru2 Ir1 Ru3 C9 -130.1(3) ?
Ru1 Ir1 Ru3 C9 -80.6(3) ?
C2 Ir1 Ru3 C11 -74.5(4) ?
C1 Ir1 Ru3 C11 57.4(4) ?
C25 Ir1 Ru3 C11 127.2(3) ?
Ru2 Ir1 Ru3 C11 166.1(3) ?
Ru1 Ir1 Ru3 C11 -144.4(3) ?
C2 Ir1 Ru3 C26 124.6(3) ?
C1 Ir1 Ru3 C26 -103.5(4) ?
C11 Ir1 Ru3 C26 -160.9(3) ?
C25 Ir1 Ru3 C26 -33.7(3) ?
Ru2 Ir1 Ru3 C26 5.2(2) ?
Ru1 Ir1 Ru3 C26 54.7(2) ?
C2 Ir1 Ru3 C12 -106.6(3) ?
C1 Ir1 Ru3 C12 25.3(4) ?
C11 Ir1 Ru3 C12 -32.1(3) yes
C25 Ir1 Ru3 C12 95.1(3) ?
Ru2 Ir1 Ru3 C12 134.03(19) ?
Ru1 Ir1 Ru3 C12 -176.52(19) ?
C2 Ir1 Ru3 C25 158.4(4) ?
C1 Ir1 Ru3 C25 -69.8(4) ?
C11 Ir1 Ru3 C25 -127.2(3) ?
Ru2 Ir1 Ru3 C25 39.0(2) ?
Ru1 Ir1 Ru3 C25 88.4(2) ?
C2 Ir1 Ru3 Ru1 70.0(3) ?
C1 Ir1 Ru3 Ru1 -158.2(3) ?
C11 Ir1 Ru3 Ru1 144.4(3) ?
C25 Ir1 Ru3 Ru1 -88.4(2) ?
Ru2 Ir1 Ru3 Ru1 -49.45(2) ?
C3 Ru1 Ru3 C10 -177.0(7) ?
C4 Ru1 Ru3 C10 6.5(5) ?
C5 Ru1 Ru3 C10 96.4(4) ?
C26 Ru1 Ru3 C10 -61.0(4) ?
Ru2 Ru1 Ru3 C10 -100.7(4) ?
Ir1 Ru1 Ru3 C10 -150.4(4) ?
C3 Ru1 Ru3 C9 95.7(6) ?
C4 Ru1 Ru3 C9 -80.9(4) ?
C5 Ru1 Ru3 C9 9.0(4) ?
C26 Ru1 Ru3 C9 -148.4(4) ?
Ru2 Ru1 Ru3 C9 172.0(3) ?
Ir1 Ru1 Ru3 C9 122.2(3) ?
C3 Ru1 Ru3 C11 1.5(6) ?
C4 Ru1 Ru3 C11 -175.1(4) ?
C5 Ru1 Ru3 C11 -85.2(3) ?
C26 Ru1 Ru3 C11 117.4(3) ?
Ru2 Ru1 Ru3 C11 77.8(2) ?
Ir1 Ru1 Ru3 C11 28.0(2) ?
C3 Ru1 Ru3 C26 -115.9(6) ?
C4 Ru1 Ru3 C26 67.6(4) ?
C5 Ru1 Ru3 C26 157.4(3) ?
Ru2 Ru1 Ru3 C26 -39.6(2) ?
Ir1 Ru1 Ru3 C26 -89.3(2) ?
C3 Ru1 Ru3 C12 -21.5(7) ?
C4 Ru1 Ru3 C12 162.0(4) ?
C5 Ru1 Ru3 C12 -108.1(4) ?
C26 Ru1 Ru3 C12 94.4(4) ?
Ru2 Ru1 Ru3 C12 54.8(3) ?
Ir1 Ru1 Ru3 C12 5.1(3) ?
C3 Ru1 Ru3 C25 -81.6(6) ?
C4 Ru1 Ru3 C25 101.8(4) ?
C5 Ru1 Ru3 C25 -168.3(3) ?
C26 Ru1 Ru3 C25 34.3(3) ?
Ru2 Ru1 Ru3 C25 -5.36(17) ?
Ir1 Ru1 Ru3 C25 -55.08(17) ?
C3 Ru1 Ru3 Ir1 -26.6(6) ?
C4 Ru1 Ru3 Ir1 156.9(3) ?
C5 Ru1 Ru3 Ir1 -113.2(3) ?
C26 Ru1 Ru3 Ir1 89.3(2) ?
Ru2 Ru1 Ru3 Ir1 49.73(2) ?
C2 Ir1 C1 O1 48(9) ?
C11 Ir1 C1 O1 -50(9) ?
C25 Ir1 C1 O1 -145(9) ?
Ru3 Ir1 C1 O1 -93(9) ?
Ru2 Ir1 C1 O1 161(9) ?
Ru1 Ir1 C1 O1 146(9) ?
C1 Ir1 C2 O2 81(33) ?
C11 Ir1 C2 O2 177(100) ?
C25 Ir1 C2 O2 -53(33) ?
Ru3 Ir1 C2 O2 -131(32) ?
Ru2 Ir1 C2 O2 -21(33) ?
Ru1 Ir1 C2 O2 -78(33) ?
C4 Ru1 C3 O3 88(34) ?
C5 Ru1 C3 O3 -4(34) ?
C26 Ru1 C3 O3 -176(100) ?
Ru3 Ru1 C3 O3 -89(34) ?
Ru2 Ru1 C3 O3 -169(34) ?
Ir1 Ru1 C3 O3 -111(34) ?
C3 Ru1 C4 O4 52(22) ?
C5 Ru1 C4 O4 143(22) ?
C26 Ru1 C4 O4 -82(22) ?
Ru3 Ru1 C4 O4 -130(22) ?
Ru2 Ru1 C4 O4 -29(22) ?
Ir1 Ru1 C4 O4 -50(22) ?
C3 Ru1 C5 O5 41(8) ?
C4 Ru1 C5 O5 -51(8) ?
C26 Ru1 C5 O5 -147(8) ?
Ru3 Ru1 C5 O5 -172(8) ?
Ru2 Ru1 C5 O5 100(8) ?
Ir1 Ru1 C5 O5 134(8) ?
C8 Ru2 C6 O6 -10(12) ?
C7 Ru2 C6 O6 80(12) ?
C25 Ru2 C6 O6 180(100) ?
C26 Ru2 C6 O6 -133(12) ?
Ru1 Ru2 C6 O6 -102(12) ?
Ir1 Ru2 C6 O6 -161(12) ?
C6 Ru2 C7 O7 -56(17) ?
C8 Ru2 C7 O7 42(17) ?
C25 Ru2 C7 O7 176(17) ?
C26 Ru2 C7 O7 143(17) ?
Ru1 Ru2 C7 O7 133(16) ?
Ir1 Ru2 C7 O7 -135(17) ?
C6 Ru2 C8 O8 -54(18) ?
C7 Ru2 C8 O8 -145(18) ?
C25 Ru2 C8 O8 115(17) ?
C26 Ru2 C8 O8 99(18) ?
Ru1 Ru2 C8 O8 49(18) ?
Ir1 Ru2 C8 O8 30(18) ?
C10 Ru3 C9 O9 0(11) ?
C11 Ru3 C9 O9 -122(11) ?
C26 Ru3 C9 O9 95(11) ?
C12 Ru3 C9 O9 -86(11) ?
C25 Ru3 C9 O9 145(10) ?
Ir1 Ru3 C9 O9 -166(10) ?
Ru1 Ru3 C9 O9 132(11) ?
C9 Ru3 C10 O10 -61(11) ?
C11 Ru3 C10 O10 28(11) ?
C26 Ru3 C10 O10 163(11) ?
C12 Ru3 C10 O10 42(11) ?
C25 Ru3 C10 O10 126(11) ?
Ir1 Ru3 C10 O10 93(11) ?
Ru1 Ru3 C10 O10 -153(11) ?
C2 Ir1 C11 C12 -170.1(5) ?
C1 Ir1 C11 C12 -77.9(6) ?
C25 Ir1 C11 C12 23.7(5) ?
Ru3 Ir1 C11 C12 64.9(5) ?
Ru2 Ir1 C11 C12 40.5(7) ?
Ru1 Ir1 C11 C12 95.9(5) ?
C2 Ir1 C11 C13 -0.8(6) ?
C1 Ir1 C11 C13 91.3(6) ?
C25 Ir1 C11 C13 -167.0(6) ?
Ru3 Ir1 C11 C13 -125.8(6) ?
Ru2 Ir1 C11 C13 -150.2(4) ?
Ru1 Ir1 C11 C13 -94.8(5) ?
C2 Ir1 C11 Ru3 125.0(3) ?
C1 Ir1 C11 Ru3 -142.8(3) ?
C25 Ir1 C11 Ru3 -41.2(3) ?
Ru2 Ir1 C11 Ru3 -24.4(4) ?
Ru1 Ir1 C11 Ru3 31.0(2) ?
C10 Ru3 C11 C12 23.8(5) ?
C9 Ru3 C11 C12 108.1(4) ?
C26 Ru3 C11 C12 -100.2(4) ?
C25 Ru3 C11 C12 -83.1(4) ?
Ir1 Ru3 C11 C12 -121.8(4) ?
Ru1 Ru3 C11 C12 -154.8(3) ?
C10 Ru3 C11 C13 -95.5(6) ?
C9 Ru3 C11 C13 -11.2(6) ?
C26 Ru3 C11 C13 140.4(5) ?
C12 Ru3 C11 C13 -119.4(7) ?
C25 Ru3 C11 C13 157.5(6) ?
Ir1 Ru3 C11 C13 118.8(6) ?
Ru1 Ru3 C11 C13 85.8(5) ?
C10 Ru3 C11 Ir1 145.7(3) ?
C9 Ru3 C11 Ir1 -130.1(3) ?
C26 Ru3 C11 Ir1 21.6(3) ?
C12 Ru3 C11 Ir1 121.8(4) ?
C25 Ru3 C11 Ir1 38.7(2) ?
Ru1 Ru3 C11 Ir1 -33.0(2) ?
C13 C11 C12 C19 14.3(11) ?
Ir1 C11 C12 C19 -176.6(6) ?
Ru3 C11 C12 C19 -110.7(7) ?
C13 C11 C12 Ru3 125.0(7) ?
Ir1 C11 C12 Ru3 -65.9(3) ?
C10 Ru3 C12 C11 -159.8(4) ?
C9 Ru3 C12 C11 -76.7(5) ?
C26 Ru3 C12 C11 103.1(4) ?
C25 Ru3 C12 C11 94.6(4) ?
Ir1 Ru3 C12 C11 42.9(3) ?
Ru1 Ru3 C12 C11 38.2(5) ?
C10 Ru3 C12 C19 -37.8(6) ?
C9 Ru3 C12 C19 45.2(6) ?
C11 Ru3 C12 C19 122.0(7) ?
C26 Ru3 C12 C19 -135.0(5) ?
C25 Ru3 C12 C19 -143.5(5) ?
Ir1 Ru3 C12 C19 164.9(6) ?
Ru1 Ru3 C12 C19 160.1(4) ?
C12 C11 C13 C18 -136.1(8) ?
Ir1 C11 C13 C18 55.4(9) ?
Ru3 C11 C13 C18 -41.1(9) ?
C12 C11 C13 C14 45.0(10) ?
Ir1 C11 C13 C14 -123.5(6) ?
Ru3 C11 C13 C14 140.0(6) ?
C18 C13 C14 C15 0.6(11) ?
C11 C13 C14 C15 179.6(7) ?
C13 C14 C15 C16 0.3(12) ?
C14 C15 C16 C17 -0.5(14) ?
C15 C16 C17 C18 -0.3(15) ?
C14 C13 C18 C17 -1.4(12) ?
C11 C13 C18 C17 179.7(7) ?
C16 C17 C18 C13 1.3(14) ?
C11 C12 C19 C20 32.5(11) ?
Ru3 C12 C19 C20 -51.5(9) ?
C11 C12 C19 C24 -150.2(7) ?
Ru3 C12 C19 C24 125.8(6) ?
C24 C19 C20 C21 0.3(11) ?
C12 C19 C20 C21 177.6(7) ?
C19 C20 C21 C22 0.7(13) ?
C20 C21 C22 C23 0.4(14) ?
C21 C22 C23 C24 -2.6(16) ?
C22 C23 C24 C19 3.7(15) ?
C20 C19 C24 C23 -2.5(12) ?
C12 C19 C24 C23 -180.0(8) ?
C2 Ir1 C25 C26 -29.1(12) ?
C1 Ir1 C25 C26 -161.3(5) ?
C11 Ir1 C25 C26 101.3(4) ?
Ru3 Ir1 C25 C26 61.6(4) ?
Ru2 Ir1 C25 C26 -66.6(4) ?
Ru1 Ir1 C25 C26 -2.8(4) ?
C2 Ir1 C25 C27 154.8(9) ?
C1 Ir1 C25 C27 22.6(6) ?
C11 Ir1 C25 C27 -74.8(6) ?
Ru3 Ir1 C25 C27 -114.5(6) ?
Ru2 Ir1 C25 C27 117.3(6) ?
Ru1 Ir1 C25 C27 -178.9(6) ?
C2 Ir1 C25 Ru2 37.5(11) ?
C1 Ir1 C25 Ru2 -94.7(3) ?
C11 Ir1 C25 Ru2 167.9(2) ?
Ru3 Ir1 C25 Ru2 128.2(3) ?
Ru1 Ir1 C25 Ru2 63.76(13) ?
C2 Ir1 C25 Ru3 -90.8(10) ?
C1 Ir1 C25 Ru3 137.0(3) ?
C11 Ir1 C25 Ru3 39.7(2) ?
Ru2 Ir1 C25 Ru3 -128.2(3) ?
Ru1 Ir1 C25 Ru3 -64.48(12) ?
C6 Ru2 C25 C26 139.1(5) ?
C8 Ru2 C25 C26 -26.9(6) ?
C7 Ru2 C25 C26 -123.9(5) ?
Ru1 Ru2 C25 C26 46.2(4) ?
Ir1 Ru2 C25 C26 114.0(5) ?
C6 Ru2 C25 C27 -96.6(6) ?
C8 Ru2 C25 C27 97.5(6) ?
C7 Ru2 C25 C27 0.4(6) ?
C26 Ru2 C25 C27 124.3(7) ?
Ru1 Ru2 C25 C27 170.5(5) ?
Ir1 Ru2 C25 C27 -121.6(6) ?
C6 Ru2 C25 Ir1 25.1(5) ?
C8 Ru2 C25 Ir1 -140.9(4) ?
C7 Ru2 C25 Ir1 122.0(3) ?
C26 Ru2 C25 Ir1 -114.0(5) ?
Ru1 Ru2 C25 Ir1 -67.85(15) ?
C6 Ru2 C25 Ru3 85.4(5) ?
C8 Ru2 C25 Ru3 -80.5(5) ?
C7 Ru2 C25 Ru3 -177.6(4) ?
C26 Ru2 C25 Ru3 -53.6(4) ?
Ru1 Ru2 C25 Ru3 -7.5(2) ?
Ir1 Ru2 C25 Ru3 60.4(2) ?
C10 Ru3 C25 C26 82.6(5) ?
C9 Ru3 C25 C26 -61.2(17) ?
C11 Ru3 C25 C26 -155.2(4) ?
C12 Ru3 C25 C26 167.7(4) ?
Ir1 Ru3 C25 C26 -117.1(4) ?
Ru1 Ru3 C25 C26 -47.4(4) ?
C10 Ru3 C25 C27 -40.4(6) ?
C9 Ru3 C25 C27 175.8(15) ?
C11 Ru3 C25 C27 81.7(5) ?
C26 Ru3 C25 C27 -123.0(7) ?
C12 Ru3 C25 C27 44.7(5) ?
Ir1 Ru3 C25 C27 119.8(6) ?
Ru1 Ru3 C25 C27 -170.5(5) ?
C10 Ru3 C25 Ir1 -160.2(3) ?
C9 Ru3 C25 Ir1 56.0(16) ?
C11 Ru3 C25 Ir1 -38.1(2) ?
C26 Ru3 C25 Ir1 117.1(4) ?
C12 Ru3 C25 Ir1 -75.2(2) ?
Ru1 Ru3 C25 Ir1 69.70(13) ?
C10 Ru3 C25 Ru2 137.6(4) ?
C9 Ru3 C25 Ru2 -6.2(17) ?
C11 Ru3 C25 Ru2 -100.3(3) ?
C26 Ru3 C25 Ru2 54.9(4) ?
C12 Ru3 C25 Ru2 -137.4(3) ?
Ir1 Ru3 C25 Ru2 -62.2(3) ?
Ru1 Ru3 C25 Ru2 7.5(2) ?
C27 C25 C26 C33 -3.0(10) ?
Ir1 C25 C26 C33 -178.9(5) ?
Ru2 C25 C26 C33 112.1(6) ?
Ru3 C25 C26 C33 -115.5(6) ?
C27 C25 C26 Ru1 179.6(5) ?
Ir1 C25 C26 Ru1 3.7(5) ?
Ru2 C25 C26 Ru1 -65.3(3) ?
Ru3 C25 C26 Ru1 67.1(3) ?
C27 C25 C26 Ru3 112.5(7) ?
Ir1 C25 C26 Ru3 -63.4(3) ?
Ru2 C25 C26 Ru3 -132.3(2) ?
C27 C25 C26 Ru2 -115.1(7) ?
Ir1 C25 C26 Ru2 69.0(3) ?
Ru3 C25 C26 Ru2 132.3(2) ?
C3 Ru1 C26 C25 71.2(6) ?
C4 Ru1 C26 C25 166.3(5) ?
C5 Ru1 C26 C25 -98.1(6) ?
Ru3 Ru1 C26 C25 -65.8(4) ?
Ru2 Ru1 C26 C25 62.4(4) ?
Ir1 Ru1 C26 C25 -2.9(4) ?
C3 Ru1 C26 C33 -106.2(6) ?
C4 Ru1 C26 C33 -11.1(6) ?
C5 Ru1 C26 C33 84.4(6) ?
Ru3 Ru1 C26 C33 116.8(6) ?
Ru2 Ru1 C26 C33 -115.1(5) ?
Ir1 Ru1 C26 C33 179.7(5) ?
C3 Ru1 C26 Ru3 137.0(4) ?
C4 Ru1 C26 Ru3 -127.9(3) ?
C5 Ru1 C26 Ru3 -32.4(5) ?
Ru2 Ru1 C26 Ru3 128.1(2) ?
Ir1 Ru1 C26 Ru3 62.90(12) ?
C3 Ru1 C26 Ru2 8.8(5) ?
C4 Ru1 C26 Ru2 104.0(3) ?
C5 Ru1 C26 Ru2 -160.5(4) ?
Ru3 Ru1 C26 Ru2 -128.1(2) ?
Ir1 Ru1 C26 Ru2 -65.22(12) ?
C10 Ru3 C26 C25 -105.0(4) ?
C9 Ru3 C26 C25 165.5(5) ?
C11 Ru3 C26 C25 29.4(5) ?
C12 Ru3 C26 C25 -14.2(5) ?
Ir1 Ru3 C26 C25 46.7(3) ?
Ru1 Ru3 C26 C25 115.9(4) ?
C10 Ru3 C26 C33 16.8(6) ?
C9 Ru3 C26 C33 -72.7(7) ?
C11 Ru3 C26 C33 151.2(5) ?
C12 Ru3 C26 C33 107.5(6) ?
C25 Ru3 C26 C33 121.8(7) ?
Ir1 Ru3 C26 C33 168.5(6) ?
Ru1 Ru3 C26 C33 -122.3(6) ?
C10 Ru3 C26 Ru1 139.1(3) ?
C9 Ru3 C26 Ru1 49.6(5) ?
C11 Ru3 C26 Ru1 -86.5(3) ?
C12 Ru3 C26 Ru1 -130.2(2) ?
C25 Ru3 C26 Ru1 -115.9(4) ?
Ir1 Ru3 C26 Ru1 -69.24(13) ?
C10 Ru3 C26 Ru2 -159.0(4) ?
C9 Ru3 C26 Ru2 111.5(5) ?
C11 Ru3 C26 Ru2 -24.6(5) ?
C12 Ru3 C26 Ru2 -68.2(4) ?
C25 Ru3 C26 Ru2 -54.0(4) ?
Ir1 Ru3 C26 Ru2 -7.3(3) ?
Ru1 Ru3 C26 Ru2 62.0(3) ?
C6 Ru2 C26 C25 -76.8(8) ?
C8 Ru2 C26 C25 160.7(4) ?
C7 Ru2 C26 C25 65.6(5) ?
Ru1 Ru2 C26 C25 -117.4(4) ?
Ir1 Ru2 C26 C25 -48.1(4) ?
C6 Ru2 C26 C33 162.7(7) ?
C8 Ru2 C26 C33 40.2(6) ?
C7 Ru2 C26 C33 -54.9(6) ?
C25 Ru2 C26 C33 -120.5(7) ?
Ru1 Ru2 C26 C33 122.1(6) ?
Ir1 Ru2 C26 C33 -168.7(6) ?
C6 Ru2 C26 Ru1 40.6(7) ?
C8 Ru2 C26 Ru1 -81.9(3) ?
C7 Ru2 C26 Ru1 -177.0(3) ?
C25 Ru2 C26 Ru1 117.4(4) ?
Ir1 Ru2 C26 Ru1 69.22(13) ?
C6 Ru2 C26 Ru3 -21.5(9) ?
C8 Ru2 C26 Ru3 -144.0(4) ?
C7 Ru2 C26 Ru3 120.9(4) ?
C25 Ru2 C26 Ru3 55.3(4) ?
Ru1 Ru2 C26 Ru3 -62.1(3) ?
Ir1 Ru2 C26 Ru3 7.1(3) ?
C26 C25 C27 C28 142.0(7) ?
Ir1 C25 C27 C28 -42.7(9) ?
Ru2 C25 C27 C28 50.9(8) ?
Ru3 C25 C27 C28 -131.1(6) ?
C26 C25 C27 C32 -43.1(10) ?
Ir1 C25 C27 C32 132.2(6) ?
Ru2 C25 C27 C32 -134.2(6) ?
Ru3 C25 C27 C32 43.8(8) ?
C32 C27 C28 C29 -0.6(12) ?
C25 C27 C28 C29 174.5(8) ?
C27 C28 C29 C30 -2.5(14) ?
C28 C29 C30 C31 4.0(15) ?
C29 C30 C31 C32 -2.4(15) ?
C28 C27 C32 C31 2.3(11) ?
C25 C27 C32 C31 -172.9(7) ?
C30 C31 C32 C27 -0.9(13) ?
C25 C26 C33 C38 -45.8(10) ?
Ru1 C26 C33 C38 131.2(6) ?
Ru3 C26 C33 C38 -136.0(6) ?
Ru2 C26 C33 C38 39.8(9) ?
C25 C26 C33 C34 133.7(7) ?
Ru1 C26 C33 C34 -49.3(8) ?
Ru3 C26 C33 C34 43.4(9) ?
Ru2 C26 C33 C34 -140.7(6) ?
C38 C33 C34 C35 0.2(11) ?
C26 C33 C34 C35 -179.3(7) ?
C33 C34 C35 C36 1.4(12) ?
C34 C35 C36 C37 -1.4(13) ?
C35 C36 C37 C38 -0.1(13) ?
C34 C33 C38 C37 -1.7(11) ?
C26 C33 C38 C37 177.8(6) ?
C36 C37 C38 C33 1.7(12) ?
